data_7023164
loop_
_publ_author_name
'Belaya, Irina G.'
'Svidlov, Semen V.'
'Dolganov, Alexander V.'
'Zelinskii, Genrikh E.'
'Potapova, Tamara V.'
'Vologzhanina, Anna V.'
'Varzatskii, Oleg A.'
'Bubnov, Yurii N.'
'Voloshin, Yan Z.'

_publ_section_title
;
 Apically linked iron(II) \a-dioximate and \a-oximehydrazonate
 bis-clathrochelates: synthesis, structure and electrocatalytic
 properties.
;
_journal_issue 37
_journal_name_full 'Dalton transactions (Cambridge, England : 2003)'
_journal_page_first 13667
_journal_page_last 13678
_journal_paper_doi 10.1039/c3dt50881a
_journal_volume 42
_journal_year 2013
_chemical_formula_moiety 'C50 H70 B4 Fe2 N12 O12, 2(C H2 Cl2)'
_chemical_formula_sum 'C52 H74 B4 Cl4 Fe2 N12 O12'
_chemical_formula_weight 1355.97
_chemical_name_systematic
;
?
;
_space_group_crystal_system triclinic
_space_group_IT_number 2
_symmetry_space_group_name_Hall '-P 1'
_symmetry_space_group_name_H-M 'P -1'
_atom_sites_solution_hydrogens geom
_audit_creation_method SHELXL-2013
_cell_angle_alpha 110.849(7)
_cell_angle_beta 104.086(7)
_cell_angle_gamma 104.756(5)
_cell_formula_units_Z 1
_cell_length_a 9.866(2)
_cell_length_b 13.363(3)
_cell_length_c 13.750(5)
_cell_measurement_reflns_used 789
_cell_measurement_temperature 100(2)
_cell_measurement_theta_max 25.76
_cell_measurement_theta_min 2.49
_cell_volume 1522.2(7)
_computing_cell_refinement 'APEX2 (Bruker, 2005)'
_computing_data_collection 'APEX2 (Bruker, 2005)'
_computing_data_reduction 'APEX2 (Bruker, 2005)'
_computing_molecular_graphics 'SHELXTL ver. 5.1 (Sheldrick, 2008)'
_computing_publication_material 'SHELXTL ver. 5.1 (Sheldrick, 2008)'
_computing_structure_refinement 'SHELXTL ver. 5.1 (Sheldrick, 2008)'
_computing_structure_solution 'SHELXTL ver. 5.1 (Sheldrick, 2008)'
_diffrn_ambient_temperature 100(2)
_diffrn_measured_fraction_theta_full 1.000
_diffrn_measured_fraction_theta_max 1.000
_diffrn_measurement_device_type 'Bruker Apex 2 CCD area detector'
_diffrn_measurement_method 'omega scans'
_diffrn_radiation_type MoK\a
_diffrn_radiation_wavelength 0.71073
_diffrn_reflns_av_R_equivalents 0.1432
_diffrn_reflns_av_unetI/netI 0.1637
_diffrn_reflns_Laue_measured_fraction_full 1.000
_diffrn_reflns_Laue_measured_fraction_max 1.000
_diffrn_reflns_limit_h_max 12
_diffrn_reflns_limit_h_min -12
_diffrn_reflns_limit_k_max 16
_diffrn_reflns_limit_k_min -16
_diffrn_reflns_limit_l_max 16
_diffrn_reflns_limit_l_min -16
_diffrn_reflns_number 19293
_diffrn_reflns_point_group_measured_fraction_full 1.000
_diffrn_reflns_point_group_measured_fraction_max 1.000
_diffrn_reflns_theta_full 25.242
_diffrn_reflns_theta_max 26.000
_diffrn_reflns_theta_min 1.706
_diffrn_source 'fine-focus sealed tube'
_exptl_absorpt_coefficient_mu 0.722
_exptl_absorpt_correction_type none
_exptl_crystal_colour red
_exptl_crystal_density_diffrn 1.479
_exptl_crystal_description plate
_exptl_crystal_F_000 706
_exptl_crystal_size_max 0.24
_exptl_crystal_size_mid 0.13
_exptl_crystal_size_min 0.06
_refine_diff_density_max 0.511
_refine_diff_density_min -0.559
_refine_diff_density_rms 0.106
_refine_ls_extinction_method none
_refine_ls_goodness_of_fit_ref 1.013
_refine_ls_hydrogen_treatment constr
_refine_ls_matrix_type full
_refine_ls_number_parameters 377
_refine_ls_number_reflns 5979
_refine_ls_number_restraints 0
_refine_ls_restrained_S_all 1.013
_refine_ls_R_factor_all 0.1394
_refine_ls_R_factor_gt 0.0640
_refine_ls_shift/su_max 0.000
_refine_ls_shift/su_mean 0.000
_refine_ls_structure_factor_coef Fsqd
_refine_ls_weighting_details
;
w=1/[\s^2^(Fo^2^)+(0.0100P)^2^]
where P=(Fo^2^+2Fc^2^)/3
;
_refine_ls_weighting_scheme calc
_refine_ls_wR_factor_gt 0.0795
_refine_ls_wR_factor_ref 0.0985
_reflns_Friedel_coverage 0.000
_reflns_number_gt 3388
_reflns_number_total 5979
_reflns_threshold_expression 'I > 2\s(I)'
_cod_data_source_file c3dt50881a.txt
_cod_data_source_block Fe2Nx6B2Bu2BC6H4B
_cod_original_cell_volume 1522.2(8)
_cod_database_code 7023164
_shelx_space_group_comment
;
The symmetry employed for this shelxl refinement is uniquely defined
by the following loop, which should always be used as a source of
symmetry information in preference to the above space-group names.
They are only intended as comments.
;
_shelxl_version_number 2013-2

loop_
_space_group_symop_operation_xyz
'x, y, z'
'-x, -y, -z'

loop_
_atom_site_label
_atom_site_type_symbol
_atom_site_fract_x
_atom_site_fract_y
_atom_site_fract_z
_atom_site_U_iso_or_equiv
_atom_site_adp_type
_atom_site_occupancy
_atom_site_site_symmetry_order
_atom_site_calc_flag
_atom_site_refinement_flags_posn
_atom_site_refinement_flags_adp
Fe1 Fe 0.71042(8) 0.61167(6) 0.31414(6) 0.01099(18) Uani 1 1 d . .
O1 O 0.7516(3) 0.4454(2) 0.1318(3) 0.0156(8) Uani 1 1 d . .
O2 O 0.6444(3) 0.8101(3) 0.3098(3) 0.0160(8) Uani 1 1 d . .
O3 O 0.7153(3) 0.3846(2) 0.2760(3) 0.0137(8) Uani 1 1 d . .
O4 O 0.4739(3) 0.6886(3) 0.3628(3) 0.0149(8) Uani 1 1 d . .
O5 O 0.9565(3) 0.5277(2) 0.3132(3) 0.0145(8) Uani 1 1 d . .
O6 O 0.7312(3) 0.8169(2) 0.4954(2) 0.0134(8) Uani 1 1 d . .
N1 N 0.7123(4) 0.5396(3) 0.1683(3) 0.0137(9) Uani 1 1 d . .
N2 N 0.6802(4) 0.7173(3) 0.2570(3) 0.0148(10) Uani 1 1 d . .
N3 N 0.6455(4) 0.4621(3) 0.3070(3) 0.0124(9) Uani 1 1 d . .
N4 N 0.5234(4) 0.5990(3) 0.3334(3) 0.0133(9) Uani 1 1 d . .
N5 N 0.9101(4) 0.6147(3) 0.3656(3) 0.0130(9) Uani 1 1 d . .
N6 N 0.7991(4) 0.7424(3) 0.4560(3) 0.0124(9) Uani 1 1 d . .
C1 C 0.7038(5) 0.5939(4) 0.1056(4) 0.0112(11) Uani 1 1 d . .
C2 C 0.6743(5) 0.6964(4) 0.1555(4) 0.0109(11) Uani 1 1 d . .
C3 C 0.6480(5) 0.7696(4) 0.0989(4) 0.0164(12) Uani 1 1 d . .
H3A H 0.7317 0.8462 0.1400 0.020 Uiso 1 1 calc R U
H3B H 0.5532 0.7814 0.1001 0.020 Uiso 1 1 calc R U
C4 C 0.6373(5) 0.7136(4) -0.0227(4) 0.0194(12) Uani 1 1 d . .
H4A H 0.5357 0.6527 -0.0698 0.023 Uiso 1 1 calc R U
H4B H 0.6513 0.7727 -0.0509 0.023 Uiso 1 1 calc R U
C5 C 0.7559(5) 0.6607(4) -0.0327(4) 0.0185(12) Uani 1 1 d . .
H5A H 0.7530 0.6326 -0.1105 0.022 Uiso 1 1 calc R U
H5B H 0.8573 0.7206 0.0175 0.022 Uiso 1 1 calc R U
C6 C 0.7285(5) 0.5610(4) -0.0017(4) 0.0158(12) Uani 1 1 d . .
H6A H 0.6390 0.4940 -0.0619 0.019 Uiso 1 1 calc R U
H6B H 0.8165 0.5377 0.0049 0.019 Uiso 1 1 calc R U
C7 C 0.5151(5) 0.4213(4) 0.3152(4) 0.0105(11) Uani 1 1 d . .
C8 C 0.4467(5) 0.5062(4) 0.3367(4) 0.0099(11) Uani 1 1 d . .
C9 C 0.3070(5) 0.4868(4) 0.3622(4) 0.0122(11) Uani 1 1 d . .
H9A H 0.2227 0.4768 0.2987 0.015 Uiso 1 1 calc R U
H9B H 0.3217 0.5555 0.4294 0.015 Uiso 1 1 calc R U
C10 C 0.2665(5) 0.3805(4) 0.3831(4) 0.0152(12) Uani 1 1 d . .
H10A H 0.1618 0.3589 0.3812 0.018 Uiso 1 1 calc R U
H10B H 0.3344 0.3989 0.4585 0.018 Uiso 1 1 calc R U
C11 C 0.2800(5) 0.2784(4) 0.2953(4) 0.0139(11) Uani 1 1 d . .
H11A H 0.2422 0.2084 0.3059 0.017 Uiso 1 1 calc R U
H11B H 0.2175 0.2631 0.2195 0.017 Uiso 1 1 calc R U
C12 C 0.4431(5) 0.3043(4) 0.3055(4) 0.0118(11) Uani 1 1 d . .
H12A H 0.4998 0.2989 0.3724 0.014 Uiso 1 1 calc R U
H12B H 0.4474 0.2457 0.2389 0.014 Uiso 1 1 calc R U
C13 C 1.0074(5) 0.6967(4) 0.4622(4) 0.0144(11) Uani 1 1 d . .
C14 C 0.9435(5) 0.7779(4) 0.5129(4) 0.0119(11) Uani 1 1 d . .
C15 C 1.0374(5) 0.8901(4) 0.6152(4) 0.0156(12) Uani 1 1 d . .
H15A H 1.0144 0.8865 0.6803 0.019 Uiso 1 1 calc R U
H15B H 1.0127 0.9535 0.6040 0.019 Uiso 1 1 calc R U
C16 C 1.2017(5) 0.9141(4) 0.6379(4) 0.0287(14) Uani 1 1 d . .
H16A H 1.2290 0.9378 0.5825 0.034 Uiso 1 1 calc R U
H16B H 1.2613 0.9796 0.7132 0.034 Uiso 1 1 calc R U
C17 C 1.2438(6) 0.8135(4) 0.6327(4) 0.0266(14) Uani 1 1 d . .
H17A H 1.2191 0.7910 0.6894 0.032 Uiso 1 1 calc R U
H17B H 1.3541 0.8370 0.6521 0.032 Uiso 1 1 calc R U
C18 C 1.1646(5) 0.7096(4) 0.5189(4) 0.0164(12) Uani 1 1 d . .
H18A H 1.2229 0.7172 0.4709 0.020 Uiso 1 1 calc R U
H18B H 1.1621 0.6389 0.5279 0.020 Uiso 1 1 calc R U
C19 C 0.8831(5) 0.3209(4) 0.1752(4) 0.0131(9) Uani 1 1 d . .
H19A H 0.9593 0.3481 0.1456 0.016 Uiso 1 1 calc R U
H19B H 0.9339 0.3058 0.2370 0.016 Uiso 1 1 calc R U
C20 C 0.7611(5) 0.2078(4) 0.0828(4) 0.0181(12) Uani 1 1 d . .
H20A H 0.6882 0.1777 0.1136 0.022 Uiso 1 1 calc R U
H20B H 0.7060 0.2233 0.0228 0.022 Uiso 1 1 calc R U
C21 C 0.8201(6) 0.1153(4) 0.0319(5) 0.0371(11) Uani 1 1 d . .
H21A H 0.8998 0.1476 0.0072 0.045 Uiso 1 1 calc R U
H21B H 0.8668 0.0943 0.0902 0.045 Uiso 1 1 calc R U
C22 C 0.6993(6) 0.0068(4) -0.0670(4) 0.0371(11) Uani 1 1 d . .
H22A H 0.7452 -0.0479 -0.0977 0.056 Uiso 1 1 calc R U
H22B H 0.6514 0.0268 -0.1249 0.056 Uiso 1 1 calc R U
H22C H 0.6231 -0.0286 -0.0423 0.056 Uiso 1 1 calc R U
C23 C 0.5447(5) 0.9062(4) 0.4542(4) 0.0121(11) Uani 1 1 d . .
C24 C 0.5694(5) 0.9595(4) 0.5679(4) 0.0143(11) Uani 1 1 d . .
H24A H 0.6167 0.9319 0.6160 0.017 Uiso 1 1 calc R U
C25 C 0.4728(5) 0.9493(4) 0.3879(4) 0.0156(12) Uani 1 1 d . .
H25A H 0.4523 0.9147 0.3097 0.019 Uiso 1 1 calc R U
B1 B 0.8251(6) 0.4212(5) 0.2248(5) 0.0131(9) Uani 1 1 d . .
B2 B 0.5977(6) 0.8043(5) 0.4042(5) 0.0140(13) Uani 1 1 d . .
C1S C 0.1378(6) 0.7172(4) 0.2393(4) 0.0307(15) Uani 1 1 d . .
H1SA H 0.2345 0.7417 0.3004 0.037 Uiso 1 1 calc R U
H1SB H 0.0679 0.6445 0.2317 0.037 Uiso 1 1 calc R U
Cl1 Cl 0.16870(16) 0.69154(12) 0.11377(12) 0.0355(4) Uani 1 1 d . .
Cl2 Cl 0.06106(16) 0.82466(12) 0.27476(13) 0.0371(4) Uani 1 1 d . .

loop_
_atom_site_aniso_label
_atom_site_aniso_U_11
_atom_site_aniso_U_22
_atom_site_aniso_U_33
_atom_site_aniso_U_23
_atom_site_aniso_U_13
_atom_site_aniso_U_12
Fe1 0.0118(4) 0.0091(4) 0.0127(4) 0.0038(3) 0.0060(3) 0.0051(3)
O1 0.021(2) 0.0099(18) 0.014(2) 0.0019(15) 0.0064(16) 0.0079(16)
O2 0.022(2) 0.0103(18) 0.021(2) 0.0056(16) 0.0122(17) 0.0127(16)
O3 0.0139(18) 0.0104(17) 0.019(2) 0.0035(16) 0.0098(16) 0.0087(15)
O4 0.0164(19) 0.0118(18) 0.020(2) 0.0041(16) 0.0106(17) 0.0101(16)
O5 0.0137(18) 0.0080(17) 0.018(2) -0.0011(15) 0.0084(16) 0.0068(15)
O6 0.0125(18) 0.0096(17) 0.018(2) 0.0024(15) 0.0065(16) 0.0076(15)
N1 0.015(2) 0.007(2) 0.018(2) 0.0047(19) 0.006(2) 0.0032(18)
N2 0.015(2) 0.011(2) 0.019(3) 0.005(2) 0.007(2) 0.0075(19)
N3 0.013(2) 0.011(2) 0.017(2) 0.0053(19) 0.008(2) 0.0085(19)
N4 0.021(2) 0.006(2) 0.013(2) 0.0013(18) 0.008(2) 0.0073(19)
N5 0.017(2) 0.010(2) 0.017(2) 0.0060(19) 0.009(2) 0.0095(19)
N6 0.015(2) 0.011(2) 0.016(2) 0.0056(19) 0.009(2) 0.0095(19)
C1 0.012(3) 0.013(3) 0.006(3) 0.004(2) 0.003(2) 0.003(2)
C2 0.009(3) 0.006(2) 0.011(3) 0.002(2) 0.003(2) -0.002(2)
C3 0.021(3) 0.013(3) 0.018(3) 0.008(2) 0.010(3) 0.008(2)
C4 0.023(3) 0.018(3) 0.021(3) 0.013(3) 0.008(3) 0.008(3)
C5 0.025(3) 0.018(3) 0.010(3) 0.004(2) 0.008(3) 0.005(2)
C6 0.014(3) 0.011(3) 0.016(3) 0.001(2) 0.005(2) 0.003(2)
C7 0.015(3) 0.008(3) 0.008(3) 0.003(2) 0.004(2) 0.005(2)
C8 0.011(3) 0.009(3) 0.008(3) 0.003(2) 0.001(2) 0.006(2)
C9 0.015(3) 0.010(3) 0.010(3) 0.000(2) 0.007(2) 0.006(2)
C10 0.003(2) 0.022(3) 0.021(3) 0.012(3) 0.004(2) 0.003(2)
C11 0.018(3) 0.009(3) 0.017(3) 0.008(2) 0.007(2) 0.005(2)
C12 0.014(3) 0.009(3) 0.014(3) 0.007(2) 0.005(2) 0.005(2)
C13 0.016(3) 0.010(3) 0.014(3) 0.005(2) 0.003(2) 0.004(2)
C14 0.014(3) 0.013(3) 0.014(3) 0.007(2) 0.009(2) 0.009(2)
C15 0.015(3) 0.012(3) 0.019(3) 0.003(2) 0.007(3) 0.008(2)
C16 0.020(3) 0.017(3) 0.032(4) -0.002(3) 0.003(3) 0.006(3)
C17 0.021(3) 0.020(3) 0.032(4) 0.006(3) 0.006(3) 0.009(3)
C18 0.015(3) 0.019(3) 0.013(3) 0.007(2) 0.004(2) 0.004(2)
C19 0.014(2) 0.010(2) 0.019(2) 0.0066(18) 0.0087(18) 0.0071(17)
C20 0.018(3) 0.017(3) 0.013(3) 0.002(2) 0.004(2) 0.005(2)
C21 0.047(3) 0.016(2) 0.035(3) -0.0022(19) 0.017(2) 0.010(2)
C22 0.047(3) 0.016(2) 0.035(3) -0.0022(19) 0.017(2) 0.010(2)
C23 0.008(3) 0.010(3) 0.017(3) 0.005(2) 0.006(2) 0.002(2)
C24 0.018(3) 0.010(3) 0.018(3) 0.006(2) 0.008(2) 0.009(2)
C25 0.016(3) 0.013(3) 0.016(3) 0.004(2) 0.006(2) 0.006(2)
B1 0.014(2) 0.010(2) 0.019(2) 0.0066(18) 0.0087(18) 0.0071(17)
B2 0.014(3) 0.010(3) 0.018(3) 0.006(3) 0.007(3) 0.004(3)
C1S 0.031(3) 0.037(4) 0.035(4) 0.021(3) 0.022(3) 0.012(3)
Cl1 0.0387(9) 0.0399(9) 0.0306(9) 0.0142(8) 0.0180(8) 0.0160(8)
Cl2 0.0257(8) 0.0370(9) 0.0374(10) 0.0060(8) 0.0116(7) 0.0103(7)

loop_
_atom_type_symbol
_atom_type_description
_atom_type_scat_dispersion_real
_atom_type_scat_dispersion_imag
_atom_type_scat_source
C C 0.0033 0.0016 'International Tables Vol C Tables 4.2.6.8 and 6.1.1.4'
H H 0.0000 0.0000 'International Tables Vol C Tables 4.2.6.8 and 6.1.1.4'
B B 0.0013 0.0007 'International Tables Vol C Tables 4.2.6.8 and 6.1.1.4'
Cl Cl 0.1484 0.1585 'International Tables Vol C Tables 4.2.6.8 and 6.1.1.4'
Fe Fe 0.3463 0.8444 'International Tables Vol C Tables 4.2.6.8 and 6.1.1.4'
N N 0.0061 0.0033 'International Tables Vol C Tables 4.2.6.8 and 6.1.1.4'
O O 0.0106 0.0060 'International Tables Vol C Tables 4.2.6.8 and 6.1.1.4'

loop_
_geom_angle_atom_site_label_1
_geom_angle_atom_site_label_2
_geom_angle_atom_site_label_3
_geom_angle
_geom_angle_site_symmetry_1
N6 Fe1 N2 85.09(16) .
N6 Fe1 N3 118.98(16) .
N2 Fe1 N3 150.14(16) .
N6 Fe1 N1 147.70(16) .
N2 Fe1 N1 78.33(16) .
N3 Fe1 N1 86.96(16) .
N6 Fe1 N4 86.19(16) .
N2 Fe1 N4 86.18(16) .
N3 Fe1 N4 78.71(16) .
N1 Fe1 N4 119.68(16) .
N6 Fe1 N5 78.28(16) .
N2 Fe1 N5 118.18(16) .
N3 Fe1 N5 85.88(15) .
N1 Fe1 N5 85.39(16) .
N4 Fe1 N5 149.32(16) .
N1 O1 B1 112.8(3) .
N2 O2 B2 112.4(3) .
N3 O3 B1 112.1(3) .
N4 O4 B2 112.3(3) .
N5 O5 B1 111.5(3) .
N6 O6 B2 112.5(3) .
C1 N1 O1 116.3(4) .
C1 N1 Fe1 118.6(3) .
O1 N1 Fe1 123.8(3) .
C2 N2 O2 115.3(4) .
C2 N2 Fe1 119.8(3) .
O2 N2 Fe1 124.4(3) .
C7 N3 O3 116.3(4) .
C7 N3 Fe1 119.0(3) .
O3 N3 Fe1 123.9(3) .
C8 N4 O4 116.0(4) .
C8 N4 Fe1 118.7(3) .
O4 N4 Fe1 124.3(3) .
C13 N5 O5 115.8(4) .
C13 N5 Fe1 119.4(3) .
O5 N5 Fe1 124.4(3) .
C14 N6 O6 115.4(4) .
C14 N6 Fe1 119.0(3) .
O6 N6 Fe1 124.4(3) .
N1 C1 C2 112.0(4) .
N1 C1 C6 126.2(4) .
C2 C1 C6 121.8(4) .
N2 C2 C1 110.8(4) .
N2 C2 C3 125.8(4) .
C1 C2 C3 123.3(4) .
C2 C3 C4 111.2(4) .
C2 C3 H3A 109.4 .
C4 C3 H3A 109.4 .
C2 C3 H3B 109.4 .
C4 C3 H3B 109.4 .
H3A C3 H3B 108.0 .
C5 C4 C3 111.5(4) .
C5 C4 H4A 109.3 .
C3 C4 H4A 109.3 .
C5 C4 H4B 109.3 .
C3 C4 H4B 109.3 .
H4A C4 H4B 108.0 .
C6 C5 C4 111.0(4) .
C6 C5 H5A 109.4 .
C4 C5 H5A 109.4 .
C6 C5 H5B 109.4 .
C4 C5 H5B 109.4 .
H5A C5 H5B 108.0 .
C1 C6 C5 111.2(4) .
C1 C6 H6A 109.4 .
C5 C6 H6A 109.4 .
C1 C6 H6B 109.4 .
C5 C6 H6B 109.4 .
H6A C6 H6B 108.0 .
N3 C7 C8 111.2(4) .
N3 C7 C12 126.3(4) .
C8 C7 C12 122.4(4) .
N4 C8 C7 112.1(4) .
N4 C8 C9 125.9(4) .
C7 C8 C9 122.0(4) .
C8 C9 C10 111.5(4) .
C8 C9 H9A 109.3 .
C10 C9 H9A 109.3 .
C8 C9 H9B 109.3 .
C10 C9 H9B 109.3 .
H9A C9 H9B 108.0 .
C9 C10 C11 111.4(4) .
C9 C10 H10A 109.3 .
C11 C10 H10A 109.3 .
C9 C10 H10B 109.3 .
C11 C10 H10B 109.3 .
H10A C10 H10B 108.0 .
C12 C11 C10 110.4(4) .
C12 C11 H11A 109.6 .
C10 C11 H11A 109.6 .
C12 C11 H11B 109.6 .
C10 C11 H11B 109.6 .
H11A C11 H11B 108.1 .
C7 C12 C11 111.6(4) .
C7 C12 H12A 109.3 .
C11 C12 H12A 109.3 .
C7 C12 H12B 109.3 .
C11 C12 H12B 109.3 .
H12A C12 H12B 108.0 .
N5 C13 C14 111.1(4) .
N5 C13 C18 127.1(4) .
C14 C13 C18 121.8(4) .
N6 C14 C13 111.6(4) .
N6 C14 C15 126.1(4) .
C13 C14 C15 122.2(4) .
C14 C15 C16 110.1(4) .
C14 C15 H15A 109.6 .
C16 C15 H15A 109.6 .
C14 C15 H15B 109.6 .
C16 C15 H15B 109.6 .
H15A C15 H15B 108.1 .
C17 C16 C15 113.7(4) .
C17 C16 H16A 108.8 .
C15 C16 H16A 108.8 .
C17 C16 H16B 108.8 .
C15 C16 H16B 108.8 .
H16A C16 H16B 107.7 .
C16 C17 C18 113.4(4) .
C16 C17 H17A 108.9 .
C18 C17 H17A 108.9 .
C16 C17 H17B 108.9 .
C18 C17 H17B 108.9 .
H17A C17 H17B 107.7 .
C13 C18 C17 112.6(4) .
C13 C18 H18A 109.1 .
C17 C18 H18A 109.1 .
C13 C18 H18B 109.1 .
C17 C18 H18B 109.1 .
H18A C18 H18B 107.8 .
C20 C19 B1 115.0(4) .
C20 C19 H19A 108.5 .
B1 C19 H19A 108.5 .
C20 C19 H19B 108.5 .
B1 C19 H19B 108.5 .
H19A C19 H19B 107.5 .
C21 C20 C19 114.1(4) .
C21 C20 H20A 108.7 .
C19 C20 H20A 108.7 .
C21 C20 H20B 108.7 .
C19 C20 H20B 108.7 .
H20A C20 H20B 107.6 .
C22 C21 C20 113.5(5) .
C22 C21 H21A 108.9 .
C20 C21 H21A 108.9 .
C22 C21 H21B 108.9 .
C20 C21 H21B 108.9 .
H21A C21 H21B 107.7 .
C21 C22 H22A 109.5 .
C21 C22 H22B 109.5 .
H22A C22 H22B 109.5 .
C21 C22 H22C 109.5 .
H22A C22 H22C 109.5 .
H22B C22 H22C 109.5 .
C25 C23 C24 116.3(4) .
C25 C23 B2 121.9(4) .
C24 C23 B2 121.8(4) .
C25 C24 C23 121.8(5) 2_676
C25 C24 H24A 119.1 2_676
C23 C24 H24A 119.1 .
C24 C25 C23 121.9(5) 2_676
C24 C25 H25A 119.1 2_676
C23 C25 H25A 119.1 .
O1 B1 O5 109.7(4) .
O1 B1 O3 110.7(4) .
O5 B1 O3 109.1(4) .
O1 B1 C19 108.4(4) .
O5 B1 C19 109.4(4) .
O3 B1 C19 109.6(4) .
O2 B2 O6 109.0(4) .
O2 B2 O4 109.6(4) .
O6 B2 O4 108.8(4) .
O2 B2 C23 110.1(4) .
O6 B2 C23 108.2(4) .
O4 B2 C23 111.1(4) .
Cl1 C1S Cl2 111.9(3) .
Cl1 C1S H1SA 109.2 .
Cl2 C1S H1SA 109.2 .
Cl1 C1S H1SB 109.2 .
Cl2 C1S H1SB 109.2 .
H1SA C1S H1SB 107.9 .

loop_
_geom_bond_atom_site_label_1
_geom_bond_atom_site_label_2
_geom_bond_distance
_geom_bond_site_symmetry_2
Fe1 N6 1.894(4) .
Fe1 N2 1.895(4) .
Fe1 N3 1.895(4) .
Fe1 N1 1.898(4) .
Fe1 N4 1.902(4) .
Fe1 N5 1.909(4) .
O1 N1 1.372(4) .
O1 B1 1.491(6) .
O2 N2 1.377(4) .
O2 B2 1.500(6) .
O3 N3 1.386(4) .
O3 B1 1.503(6) .
O4 N4 1.372(4) .
O4 B2 1.510(6) .
O5 N5 1.384(4) .
O5 B1 1.498(6) .
O6 N6 1.366(4) .
O6 B2 1.506(6) .
N1 C1 1.311(5) .
N2 C2 1.304(5) .
N3 C7 1.312(5) .
N4 C8 1.300(5) .
N5 C13 1.302(5) .
N6 C14 1.310(5) .
C1 C2 1.436(6) .
C1 C6 1.482(6) .
C2 C3 1.485(6) .
C3 C4 1.533(6) .
C3 H3A 0.9900 .
C3 H3B 0.9900 .
C4 C5 1.523(6) .
C4 H4A 0.9900 .
C4 H4B 0.9900 .
C5 C6 1.518(6) .
C5 H5A 0.9900 .
C5 H5B 0.9900 .
C6 H6A 0.9900 .
C6 H6B 0.9900 .
C7 C8 1.441(6) .
C7 C12 1.486(6) .
C8 C9 1.486(6) .
C9 C10 1.522(6) .
C9 H9A 0.9900 .
C9 H9B 0.9900 .
C10 C11 1.528(6) .
C10 H10A 0.9900 .
C10 H10B 0.9900 .
C11 C12 1.516(6) .
C11 H11A 0.9900 .
C11 H11B 0.9900 .
C12 H12A 0.9900 .
C12 H12B 0.9900 .
C13 C14 1.443(6) .
C13 C18 1.491(6) .
C14 C15 1.498(6) .
C15 C16 1.499(6) .
C15 H15A 0.9900 .
C15 H15B 0.9900 .
C16 C17 1.489(6) .
C16 H16A 0.9900 .
C16 H16B 0.9900 .
C17 C18 1.513(6) .
C17 H17A 0.9900 .
C17 H17B 0.9900 .
C18 H18A 0.9900 .
C18 H18B 0.9900 .
C19 C20 1.519(6) .
C19 B1 1.588(6) .
C19 H19A 0.9900 .
C19 H19B 0.9900 .
C20 C21 1.518(6) .
C20 H20A 0.9900 .
C20 H20B 0.9900 .
C21 C22 1.516(6) .
C21 H21A 0.9900 .
C21 H21B 0.9900 .
C22 H22A 0.9800 .
C22 H22B 0.9800 .
C22 H22C 0.9800 .
C23 C25 1.392(6) .
C23 C24 1.394(6) .
C23 B2 1.572(7) .
C24 C25 1.372(6) 2_676
C24 H24A 0.9500 .
C25 C24 1.372(6) 2_676
C25 H25A 0.9500 .
C1S Cl1 1.754(5) .
C1S Cl2 1.763(5) .
C1S H1SA 0.9900 .
C1S H1SB 0.9900 .

loop_
_geom_torsion_atom_site_label_1
_geom_torsion_atom_site_label_2
_geom_torsion_atom_site_label_3
_geom_torsion_atom_site_label_4
_geom_torsion
_geom_torsion_site_symmetry_4
B1 O1 N1 C1 154.0(4) .
B1 O1 N1 Fe1 -12.8(5) .
N6 Fe1 N1 C1 -56.2(5) .
N2 Fe1 N1 C1 4.4(3) .
N3 Fe1 N1 C1 158.3(4) .
N4 Fe1 N1 C1 83.1(4) .
N5 Fe1 N1 C1 -115.6(4) .
N6 Fe1 N1 O1 110.3(4) .
N2 Fe1 N1 O1 171.0(3) .
N3 Fe1 N1 O1 -35.2(3) .
N4 Fe1 N1 O1 -110.3(3) .
N5 Fe1 N1 O1 50.9(3) .
B2 O2 N2 C2 158.9(4) .
B2 O2 N2 Fe1 -12.9(5) .
N6 Fe1 N2 C2 152.3(4) .
N3 Fe1 N2 C2 -61.9(5) .
N1 Fe1 N2 C2 0.2(3) .
N4 Fe1 N2 C2 -121.2(4) .
N5 Fe1 N2 C2 78.4(4) .
N6 Fe1 N2 O2 -36.2(3) .
N3 Fe1 N2 O2 109.6(4) .
N1 Fe1 N2 O2 171.6(3) .
N4 Fe1 N2 O2 50.3(3) .
N5 Fe1 N2 O2 -110.1(3) .
B1 O3 N3 C7 157.0(4) .
B1 O3 N3 Fe1 -12.7(5) .
N6 Fe1 N3 C7 80.4(4) .
N2 Fe1 N3 C7 -59.8(5) .
N1 Fe1 N3 C7 -119.8(4) .
N4 Fe1 N3 C7 1.3(3) .
N5 Fe1 N3 C7 154.6(4) .
N6 Fe1 N3 O3 -110.1(3) .
N2 Fe1 N3 O3 109.7(4) .
N1 Fe1 N3 O3 49.6(3) .
N4 Fe1 N3 O3 170.7(3) .
N5 Fe1 N3 O3 -36.0(3) .
B2 O4 N4 C8 155.7(4) .
B2 O4 N4 Fe1 -13.3(5) .
B1 O5 N5 C13 161.4(4) .
B1 O5 N5 Fe1 -11.1(5) .
B2 O6 N6 C14 151.7(4) .
B2 O6 N6 Fe1 -15.5(5) .
N2 Fe1 N6 C14 -114.0(4) .
N3 Fe1 N6 C14 84.7(4) .
N1 Fe1 N6 C14 -55.1(5) .
N4 Fe1 N6 C14 159.5(4) .
N5 Fe1 N6 C14 6.1(3) .
N2 Fe1 N6 O6 52.7(3) .
N3 Fe1 N6 O6 -108.6(3) .
N1 Fe1 N6 O6 111.6(4) .
N4 Fe1 N6 O6 -33.8(3) .
N5 Fe1 N6 O6 172.8(3) .
O1 N1 C1 C2 -175.2(3) .
Fe1 N1 C1 C2 -7.6(5) .
O1 N1 C1 C6 1.8(7) .
Fe1 N1 C1 C6 169.3(4) .
O2 N2 C2 C1 -176.3(3) .
Fe1 N2 C2 C1 -4.1(5) .
O2 N2 C2 C3 6.4(6) .
Fe1 N2 C2 C3 178.6(3) .
N1 C1 C2 N2 7.2(6) .
C6 C1 C2 N2 -169.9(4) .
N1 C1 C2 C3 -175.4(4) .
C6 C1 C2 C3 7.5(7) .
N2 C2 C3 C4 -176.0(4) .
C1 C2 C3 C4 7.0(6) .
C2 C3 C4 C5 -41.8(5) .
C3 C4 C5 C6 64.9(5) .
N1 C1 C6 C5 -162.9(4) .
C2 C1 C6 C5 13.8(6) .
C4 C5 C6 C1 -48.6(5) .
O3 N3 C7 C8 -174.2(3) .
Fe1 N3 C7 C8 -4.0(5) .
O3 N3 C7 C12 6.4(7) .
Fe1 N3 C7 C12 176.6(3) .
O4 N4 C8 C7 -174.4(4) .
Fe1 N4 C8 C7 -4.7(5) .
O4 N4 C8 C9 3.9(6) .
Fe1 N4 C8 C9 173.6(3) .
N3 C7 C8 N4 5.4(6) .
C12 C7 C8 N4 -175.1(4) .
N3 C7 C8 C9 -173.0(4) .
C12 C7 C8 C9 6.5(7) .
N4 C8 C9 C10 -167.8(4) .
C7 C8 C9 C10 10.3(6) .
C8 C9 C10 C11 -45.2(5) .
C9 C10 C11 C12 65.5(5) .
N3 C7 C12 C11 -168.2(4) .
C8 C7 C12 C11 12.5(6) .
C10 C11 C12 C7 -46.8(5) .
O5 N5 C13 C14 -175.7(4) .
Fe1 N5 C13 C14 -2.8(5) .
O5 N5 C13 C18 3.4(7) .
Fe1 N5 C13 C18 176.3(4) .
O6 N6 C14 C13 -177.0(4) .
Fe1 N6 C14 C13 -9.2(5) .
O6 N6 C14 C15 0.5(7) .
Fe1 N6 C14 C15 168.3(4) .
N5 C13 C14 N6 7.4(6) .
C18 C13 C14 N6 -171.8(4) .
N5 C13 C14 C15 -170.2(4) .
C18 C13 C14 C15 10.6(7) .
N6 C14 C15 C16 -164.7(5) .
C13 C14 C15 C16 12.5(6) .
C14 C15 C16 C17 -47.4(6) .
C15 C16 C17 C18 61.3(6) .
N5 C13 C18 C17 -178.0(4) .
C14 C13 C18 C17 1.0(7) .
C16 C17 C18 C13 -35.3(6) .
B1 C19 C20 C21 176.5(4) .
C19 C20 C21 C22 -174.8(4) .
C25 C23 C24 C25 -1.0(8) 2_676
B2 C23 C24 C25 178.0(4) 2_676
C24 C23 C25 C24 1.0(8) 2_676
B2 C23 C25 C24 -178.0(4) 2_676
N1 O1 B1 O5 -53.9(5) .
N1 O1 B1 O3 66.5(5) .
N1 O1 B1 C19 -173.3(3) .
N5 O5 B1 O1 66.3(5) .
N5 O5 B1 O3 -55.0(5) .
N5 O5 B1 C19 -174.9(4) .
N3 O3 B1 O1 -52.3(5) .
N3 O3 B1 O5 68.5(4) .
N3 O3 B1 C19 -171.8(4) .
C20 C19 B1 O1 -59.5(5) .
C20 C19 B1 O5 -179.1(4) .
C20 C19 B1 O3 61.4(6) .
N2 O2 B2 O6 66.5(4) .
N2 O2 B2 O4 -52.6(5) .
N2 O2 B2 C23 -175.0(4) .
N6 O6 B2 O2 -51.3(5) .
N6 O6 B2 O4 68.2(4) .
N6 O6 B2 C23 -171.0(3) .
N4 O4 B2 O2 66.8(5) .
N4 O4 B2 O6 -52.3(5) .
N4 O4 B2 C23 -171.3(4) .
C25 C23 B2 O2 33.0(6) .
C24 C23 B2 O2 -146.0(4) .
C25 C23 B2 O6 152.0(4) .
C24 C23 B2 O6 -27.0(6) .
C25 C23 B2 O4 -88.6(5) .
C24 C23 B2 O4 92.4(5) .
